data_7229354
loop_
_publ_author_name
'He, Xiaohui'
'Yang, Yingping'
'Wang, Suli'
'Han, Zhilong'
'Tu, Guangshui'
'Zhang, Feng'
'Huang, Shengmei'
'Wang, Zijie'
'Chen, Defu'

_publ_section_title
;
 Synthesis of bis-(benzocyclohexan-ketoimino) Ni(ii) with different
 electron groups and their catalytic copolymerization of norbornene and
 polar norbornene
;
_journal_issue 77
_journal_name_full 'RSC Adv.'
_journal_page_first 48745
_journal_paper_doi 10.1039/C7RA09944D
_journal_volume 7
_journal_year 2017
_chemical_formula_moiety 'C38 H30 F6 N2 Ni O2'
_chemical_formula_sum 'C38 H30 F6 N2 Ni O2'
_chemical_formula_weight 719.35
_space_group_crystal_system monoclinic
_space_group_IT_number 14
_space_group_name_Hall '-P 2yn'
_space_group_name_H-M_alt 'P 1 21/n 1'
_symmetry_space_group_name_Hall '-P 2yn'
_symmetry_space_group_name_H-M 'P 1 21/n 1'
_atom_sites_solution_hydrogens geom
_audit_creation_date 2016-01-12
_audit_creation_method
;
Olex2 1.2-beta
(compiled 2015.11.10 svn.r3248 for OlexSys, GUI svn.r5133)
;
_audit_update_record
;
2016-09-21 deposited with the CCDC.
2017-10-04 downloaded from the CCDC.
;
_cell_angle_alpha 90
_cell_angle_beta 94.484(10)
_cell_angle_gamma 90
_cell_formula_units_Z 2
_cell_length_a 8.719(3)
_cell_length_b 7.351(3)
_cell_length_c 24.392(10)
_cell_measurement_reflns_used 3482
_cell_measurement_temperature 100
_cell_measurement_theta_max 24.610
_cell_measurement_theta_min 3.239
_cell_volume 1558.6(10)
_computing_cell_refinement 'SAINT v8.34A (Bruker, 2013)'
_computing_data_reduction 'SAINT v8.34A (Bruker, 2013)'
_computing_molecular_graphics 'Olex2 (Dolomanov et al., 2009)'
_computing_publication_material 'Olex2 (Dolomanov et al., 2009)'
_computing_structure_refinement 'ShelXL (Sheldrick, 2015)'
_diffrn_ambient_temperature 100
_diffrn_measured_fraction_theta_full 0.975
_diffrn_measured_fraction_theta_max 0.975
_diffrn_measurement_device_type 'Bruker APEX-II CCD'
_diffrn_radiation_type MoK\a
_diffrn_radiation_wavelength 0.71076
_diffrn_reflns_av_R_equivalents 0.0664
_diffrn_reflns_av_unetI/netI 0.0670
_diffrn_reflns_Laue_measured_fraction_full 0.975
_diffrn_reflns_Laue_measured_fraction_max 0.975
_diffrn_reflns_limit_h_max 10
_diffrn_reflns_limit_h_min -10
_diffrn_reflns_limit_k_max 8
_diffrn_reflns_limit_k_min -8
_diffrn_reflns_limit_l_max 28
_diffrn_reflns_limit_l_min -24
_diffrn_reflns_number 8579
_diffrn_reflns_point_group_measured_fraction_full 0.975
_diffrn_reflns_point_group_measured_fraction_max 0.975
_diffrn_reflns_theta_full 24.795
_diffrn_reflns_theta_max 24.795
_diffrn_reflns_theta_min 3.239
_exptl_absorpt_coefficient_mu 0.698
_exptl_absorpt_correction_T_max 0.7451
_exptl_absorpt_correction_T_min 0.6306
_exptl_absorpt_correction_type multi-scan
_exptl_absorpt_process_details
;
SADABS-2012/1 (Bruker,2012) was used for absorption correction.
wR2(int) was 0.1105 before and 0.0655 after correction.
The Ratio of minimum to maximum transmission is 0.8463.
The \l/2 correction factor is 0.0015.
;
_exptl_crystal_colour colourless
_exptl_crystal_colour_primary colourless
_exptl_crystal_density_diffrn 1.533
_exptl_crystal_description block
_exptl_crystal_F_000 740
_refine_diff_density_max 1.162
_refine_diff_density_min -0.543
_refine_diff_density_rms 0.117
_refine_ls_extinction_coef 0.0055(11)
_refine_ls_extinction_expression Fc^*^=kFc[1+0.001xFc^2^\l^3^/sin(2\q)]^-1/4^
_refine_ls_extinction_method 'SHELXL-2014/7 (Sheldrick 2014'
_refine_ls_goodness_of_fit_ref 1.116
_refine_ls_hydrogen_treatment constr
_refine_ls_matrix_type full
_refine_ls_number_parameters 225
_refine_ls_number_reflns 2618
_refine_ls_number_restraints 6
_refine_ls_restrained_S_all 1.134
_refine_ls_R_factor_all 0.1224
_refine_ls_R_factor_gt 0.0958
_refine_ls_shift/su_max 0.001
_refine_ls_shift/su_mean 0.000
_refine_ls_structure_factor_coef Fsqd
_refine_ls_weighting_details 'w=1/[\s^2^(Fo^2^)+(0.0227P)^2^+21.1659P] where P=(Fo^2^+2Fc^2^)/3'
_refine_ls_weighting_scheme calc
_refine_ls_wR_factor_gt 0.2224
_refine_ls_wR_factor_ref 0.2299
_reflns_Friedel_coverage 0.000
_reflns_number_gt 1984
_reflns_number_total 2618
_reflns_threshold_expression 'I > 2\s(I)'
_cod_data_source_file c7ra09944d1.cif
_cod_data_source_block 20160111a_0m_pl
_cod_database_code 7229354
_shelx_space_group_comment
;
The symmetry employed for this shelxl refinement is uniquely defined
by the following loop, which should always be used as a source of
symmetry information in preference to the above space-group names.
They are only intended as comments.
;
_olex2_refinement_description
;
1. Fixed Uiso
 At 1.2 times of:
  All C(H) groups, All C(H,H) groups
 At 1.5 times of:
  All C(H,H,H) groups
2. Uiso/Uaniso restraints and constraints
Uanis(F1) \\sim Ueq: with sigma of 0.01 and sigma for terminal atoms of 0.02
3.a Secondary CH2 refined with riding coordinates:
 C18(H18A,H18B), C19(H19A,H19B)
3.b Aromatic/amide H refined with riding coordinates:
 C3(H3), C4(H4), C6(H6), C7(H7), C13(H13), C14(H14), C15(H15), C16(H16)
3.c Idealised Me refined as rotating group:
 C8(H8A,H8B,H8C)
;
_shelx_shelxl_version_number 2014/7
_olex2_submission_special_instructions 'No special instructions were received'

loop_
_space_group_symop_operation_xyz
'x, y, z'
'-x+1/2, y+1/2, -z+1/2'
'-x, -y, -z'
'x-1/2, -y-1/2, z-1/2'

loop_
_atom_site_label
_atom_site_type_symbol
_atom_site_fract_x
_atom_site_fract_y
_atom_site_fract_z
_atom_site_U_iso_or_equiv
_atom_site_adp_type
_atom_site_occupancy
_atom_site_site_symmetry_order
_atom_site_calc_flag
_atom_site_refinement_flags_posn
_atom_site_refinement_flags_adp
_atom_site_refinement_flags_occupancy
Ni1 Ni 0.5000 0.5000 1.0000 0.0258(5) Uani 1 2 d S T P
F1 F 0.1473(10) -0.1980(17) 0.7975(4) 0.155(5) Uani 1 1 d . U .
F2 F 0.3433(13) -0.0940(12) 0.7696(3) 0.125(4) Uani 1 1 d . . .
F3 F 0.3544(16) -0.3031(13) 0.8221(4) 0.151(5) Uani 1 1 d . . .
O2 O 0.4012(6) 0.6555(8) 1.0435(2) 0.0338(14) Uani 1 1 d . . .
N1 N 0.3240(8) 0.3437(9) 0.9910(3) 0.0300(16) Uani 1 1 d . . .
C1 C 0.2801(13) -0.1481(15) 0.8120(4) 0.051(3) Uani 1 1 d . . .
C2 C 0.2927(10) -0.0264(12) 0.8597(4) 0.037(2) Uani 1 1 d . . .
C3 C 0.3113(10) -0.0856(12) 0.9118(4) 0.037(2) Uani 1 1 d . . .
H3 H 0.3150 -0.2127 0.9189 0.045 Uiso 1 1 calc R . .
C4 C 0.3250(10) 0.0348(11) 0.9553(4) 0.036(2) Uani 1 1 d . . .
H4 H 0.3411 -0.0099 0.9918 0.043 Uiso 1 1 calc R . .
C5 C 0.3157(8) 0.2178(11) 0.9462(3) 0.0257(18) Uani 1 1 d . . .
C6 C 0.3017(10) 0.2815(12) 0.8929(3) 0.034(2) Uani 1 1 d . . .
H6 H 0.2998 0.4088 0.8862 0.041 Uiso 1 1 calc R . .
C7 C 0.2904(11) 0.1629(13) 0.8496(4) 0.039(2) Uani 1 1 d . . .
H7 H 0.2811 0.2074 0.8129 0.047 Uiso 1 1 calc R . .
C8 C 0.0688(9) 0.2258(13) 1.0090(4) 0.040(2) Uani 1 1 d . . .
H8A H 0.0631 0.1907 0.9702 0.059 Uiso 1 1 calc GR . .
H8B H -0.0253 0.2908 1.0167 0.059 Uiso 1 1 calc GR . .
H8C H 0.0793 0.1165 1.0320 0.059 Uiso 1 1 calc GR . .
C9 C 0.2061(9) 0.3479(11) 1.0217(3) 0.0299(19) Uani 1 1 d . . .
C10 C 0.1976(8) 0.4646(10) 1.0673(3) 0.0264(18) Uani 1 1 d . . .
C11 C 0.2884(9) 0.6150(11) 1.0736(3) 0.0288(19) Uani 1 1 d . . .
C12 C 0.2595(9) 0.7574(11) 1.1150(3) 0.0293(19) Uani 1 1 d . . .
C13 C 0.3201(10) 0.9260(12) 1.1126(4) 0.038(2) Uani 1 1 d . . .
H13 H 0.3850 0.9542 1.0842 0.045 Uiso 1 1 calc R . .
C14 C 0.2899(10) 1.0589(12) 1.1505(4) 0.040(2) Uani 1 1 d . . .
H14 H 0.3340 1.1765 1.1482 0.048 Uiso 1 1 calc R . .
C15 C 0.1954(12) 1.0189(14) 1.1916(4) 0.051(3) Uani 1 1 d . . .
H15 H 0.1720 1.1098 1.2174 0.062 Uiso 1 1 calc R . .
C16 C 0.1347(12) 0.8454(14) 1.1951(4) 0.049(3) Uani 1 1 d . . .
H16 H 0.0708 0.8172 1.2238 0.059 Uiso 1 1 calc R . .
C17 C 0.1665(10) 0.7126(12) 1.1572(4) 0.038(2) Uani 1 1 d . . .
C18 C 0.1088(12) 0.5240(13) 1.1608(4) 0.049(3) Uani 1 1 d . . .
H18A H 0.0176 0.5233 1.1826 0.059 Uiso 1 1 calc R . .
H18B H 0.1892 0.4478 1.1804 0.059 Uiso 1 1 calc R . .
C19 C 0.0662(10) 0.4436(12) 1.1056(4) 0.040(2) Uani 1 1 d . . .
H19A H -0.0273 0.5045 1.0889 0.048 Uiso 1 1 calc R . .
H19B H 0.0424 0.3128 1.1098 0.048 Uiso 1 1 calc R . .

loop_
_atom_site_aniso_label
_atom_site_aniso_U_11
_atom_site_aniso_U_22
_atom_site_aniso_U_33
_atom_site_aniso_U_23
_atom_site_aniso_U_13
_atom_site_aniso_U_12
Ni1 0.0256(8) 0.0225(8) 0.0298(8) -0.0069(7) 0.0057(5) -0.0070(7)
F1 0.076(5) 0.219(11) 0.172(9) -0.156(8) 0.012(5) -0.038(6)
F2 0.222(11) 0.097(6) 0.065(5) -0.038(5) 0.068(6) -0.053(7)
F3 0.279(15) 0.075(6) 0.093(7) -0.047(5) -0.020(8) 0.048(8)
O2 0.031(3) 0.032(3) 0.040(4) -0.009(3) 0.015(3) -0.011(3)
N1 0.031(4) 0.028(4) 0.032(4) -0.005(3) 0.007(3) -0.010(3)
C1 0.063(7) 0.049(6) 0.039(6) -0.015(5) -0.001(5) -0.017(6)
C2 0.045(5) 0.029(5) 0.038(5) -0.010(4) 0.006(4) -0.006(4)
C3 0.046(5) 0.026(4) 0.042(6) -0.005(4) 0.012(4) -0.011(4)
C4 0.050(5) 0.029(5) 0.030(5) 0.000(4) 0.007(4) -0.007(4)
C5 0.018(4) 0.023(4) 0.037(5) -0.006(4) 0.003(3) -0.007(3)
C6 0.044(5) 0.024(4) 0.035(5) 0.002(4) 0.003(4) 0.000(4)
C7 0.050(6) 0.042(6) 0.025(5) -0.005(4) -0.001(4) -0.003(5)
C8 0.027(4) 0.041(5) 0.051(6) -0.007(5) 0.003(4) -0.009(4)
C9 0.022(4) 0.028(4) 0.039(5) 0.001(4) -0.004(4) -0.006(4)
C10 0.023(4) 0.019(4) 0.038(5) -0.005(3) 0.007(3) -0.003(3)
C11 0.024(4) 0.033(5) 0.030(5) -0.002(4) 0.001(3) 0.001(4)
C12 0.028(4) 0.028(4) 0.031(5) 0.001(4) 0.002(3) 0.001(4)
C13 0.035(5) 0.040(5) 0.038(5) -0.008(4) 0.003(4) -0.003(4)
C14 0.045(5) 0.024(4) 0.052(6) -0.007(4) 0.016(5) -0.003(4)
C15 0.063(6) 0.037(6) 0.055(6) -0.017(5) 0.008(5) 0.008(5)
C16 0.055(6) 0.045(6) 0.049(6) -0.010(5) 0.022(5) 0.006(5)
C17 0.041(5) 0.034(5) 0.038(5) -0.002(4) 0.009(4) 0.007(4)
C18 0.072(7) 0.036(5) 0.044(5) -0.003(5) 0.033(5) 0.002(5)
C19 0.041(5) 0.029(5) 0.053(6) -0.005(4) 0.020(4) -0.007(4)

loop_
_atom_type_symbol
_atom_type_description
_atom_type_scat_dispersion_real
_atom_type_scat_dispersion_imag
_atom_type_scat_source
C C 0.0033 0.0016 'International Tables Vol C Tables 4.2.6.8 and 6.1.1.4'
H H 0.0000 0.0000 'International Tables Vol C Tables 4.2.6.8 and 6.1.1.4'
F F 0.0171 0.0103 'International Tables Vol C Tables 4.2.6.8 and 6.1.1.4'
N N 0.0061 0.0033 'International Tables Vol C Tables 4.2.6.8 and 6.1.1.4'
Ni Ni 0.3393 1.1124 'International Tables Vol C Tables 4.2.6.8 and 6.1.1.4'
O O 0.0106 0.0060 'International Tables Vol C Tables 4.2.6.8 and 6.1.1.4'

loop_
_geom_angle_atom_site_label_1
_geom_angle_atom_site_label_2
_geom_angle_atom_site_label_3
_geom_angle
_geom_angle_site_symmetry_1
_geom_angle_site_symmetry_3
O2 Ni1 O2 180.0(3) 3_667 .
O2 Ni1 N1 91.8(3) . .
O2 Ni1 N1 91.8(3) 3_667 3_667
O2 Ni1 N1 88.2(3) 3_667 .
O2 Ni1 N1 88.2(3) . 3_667
N1 Ni1 N1 180.0 . 3_667
C11 O2 Ni1 126.6(5) . .
C5 N1 Ni1 117.9(5) . .
C9 N1 Ni1 125.0(6) . .
C9 N1 C5 117.1(7) . .
F1 C1 F2 108.4(11) . .
F1 C1 F3 103.4(11) . .
F1 C1 C2 114.7(10) . .
F2 C1 F3 100.6(11) . .
F2 C1 C2 116.3(9) . .
F3 C1 C2 111.9(9) . .
C3 C2 C1 123.4(9) . .
C3 C2 C7 119.0(8) . .
C7 C2 C1 117.6(9) . .
C2 C3 H3 119.4 . .
C2 C3 C4 121.1(9) . .
C4 C3 H3 119.4 . .
C3 C4 H4 119.8 . .
C5 C4 C3 120.4(8) . .
C5 C4 H4 119.8 . .
C4 C5 N1 120.9(8) . .
C4 C5 C6 119.3(8) . .
C6 C5 N1 119.8(7) . .
C5 C6 H6 119.7 . .
C7 C6 C5 120.5(8) . .
C7 C6 H6 119.7 . .
C2 C7 H7 120.2 . .
C6 C7 C2 119.6(8) . .
C6 C7 H7 120.2 . .
H8A C8 H8B 109.5 . .
H8A C8 H8C 109.5 . .
H8B C8 H8C 109.5 . .
C9 C8 H8A 109.5 . .
C9 C8 H8B 109.5 . .
C9 C8 H8C 109.5 . .
N1 C9 C8 120.8(8) . .
N1 C9 C10 123.6(7) . .
C10 C9 C8 115.6(7) . .
C9 C10 C19 120.3(7) . .
C11 C10 C9 121.1(7) . .
C11 C10 C19 117.8(7) . .
O2 C11 C10 125.3(8) . .
O2 C11 C12 113.3(7) . .
C10 C11 C12 121.3(7) . .
C13 C12 C11 121.9(8) . .
C13 C12 C17 119.9(8) . .
C17 C12 C11 118.2(8) . .
C12 C13 H13 119.2 . .
C12 C13 C14 121.6(9) . .
C14 C13 H13 119.2 . .
C13 C14 H14 120.3 . .
C15 C14 C13 119.4(9) . .
C15 C14 H14 120.3 . .
C14 C15 H15 120.2 . .
C14 C15 C16 119.6(9) . .
C16 C15 H15 120.2 . .
C15 C16 H16 119.7 . .
C15 C16 C17 120.6(9) . .
C17 C16 H16 119.7 . .
C12 C17 C18 118.9(8) . .
C16 C17 C12 118.8(9) . .
C16 C17 C18 122.3(9) . .
C17 C18 H18A 109.1 . .
C17 C18 H18B 109.1 . .
C17 C18 C19 112.4(8) . .
H18A C18 H18B 107.9 . .
C19 C18 H18A 109.1 . .
C19 C18 H18B 109.1 . .
C10 C19 H19A 109.4 . .
C10 C19 H19B 109.4 . .
C18 C19 C10 111.3(7) . .
C18 C19 H19A 109.4 . .
C18 C19 H19B 109.4 . .
H19A C19 H19B 108.0 . .

loop_
_geom_bond_atom_site_label_1
_geom_bond_atom_site_label_2
_geom_bond_distance
_geom_bond_site_symmetry_2
Ni1 O2 1.822(5) 3_667
Ni1 O2 1.822(5) .
Ni1 N1 1.916(7) .
Ni1 N1 1.916(7) 3_667
F1 C1 1.239(12) .
F2 C1 1.272(13) .
F3 C1 1.324(14) .
O2 C11 1.307(9) .
N1 C5 1.430(10) .
N1 C9 1.318(10) .
C1 C2 1.465(13) .
C2 C3 1.342(12) .
C2 C7 1.413(13) .
C3 H3 0.9500 .
C3 C4 1.380(12) .
C4 H4 0.9500 .
C4 C5 1.365(11) .
C5 C6 1.378(11) .
C6 H6 0.9500 .
C6 C7 1.368(12) .
C7 H7 0.9500 .
C8 H8A 0.9800 .
C8 H8B 0.9800 .
C8 H8C 0.9800 .
C8 C9 1.509(11) .
C9 C10 1.412(11) .
C10 C11 1.361(11) .
C10 C19 1.542(11) .
C11 C12 1.489(11) .
C12 C13 1.351(12) .
C12 C17 1.400(12) .
C13 H13 0.9500 .
C13 C14 1.384(12) .
C14 H14 0.9500 .
C14 C15 1.378(13) .
C15 H15 0.9500 .
C15 C16 1.386(14) .
C16 H16 0.9500 .
C16 C17 1.387(13) .
C17 C18 1.479(13) .
C18 H18A 0.9900 .
C18 H18B 0.9900 .
C18 C19 1.491(13) .
C19 H19A 0.9900 .
C19 H19B 0.9900 .

loop_
_geom_torsion_atom_site_label_1
_geom_torsion_atom_site_label_2
_geom_torsion_atom_site_label_3
_geom_torsion_atom_site_label_4
_geom_torsion
_geom_torsion_site_symmetry_1
Ni1 O2 C11 C10 -18.4(12) .
Ni1 O2 C11 C12 165.2(5) .
Ni1 N1 C5 C4 112.9(8) .
Ni1 N1 C5 C6 -65.7(9) .
Ni1 N1 C9 C8 176.5(6) .
Ni1 N1 C9 C10 -2.9(12) .
F1 C1 C2 C3 88.9(14) .
F1 C1 C2 C7 -93.4(13) .
F2 C1 C2 C3 -143.2(11) .
F2 C1 C2 C7 34.5(15) .
F3 C1 C2 C3 -28.4(15) .
F3 C1 C2 C7 149.3(11) .
O2 C11 C12 C13 14.1(11) .
O2 C11 C12 C17 -166.0(7) .
N1 Ni1 O2 C11 25.9(7) .
N1 Ni1 O2 C11 -154.1(7) 3_667
N1 C5 C6 C7 -178.6(8) .
N1 C9 C10 C11 18.8(13) .
N1 C9 C10 C19 -171.9(8) .
C1 C2 C3 C4 179.0(9) .
C1 C2 C7 C6 179.9(9) .
C2 C3 C4 C5 1.8(14) .
C3 C2 C7 C6 -2.3(14) .
C3 C4 C5 N1 177.6(7) .
C3 C4 C5 C6 -3.8(13) .
C4 C5 C6 C7 2.8(13) .
C5 N1 C9 C8 -0.7(12) .
C5 N1 C9 C10 180.0(7) .
C5 C6 C7 C2 0.2(14) .
C7 C2 C3 C4 1.3(14) .
C8 C9 C10 C11 -160.5(8) .
C8 C9 C10 C19 8.8(11) .
C9 N1 C5 C4 -69.7(10) .
C9 N1 C5 C6 111.7(9) .
C9 C10 C11 O2 -8.3(13) .
C9 C10 C11 C12 167.9(7) .
C9 C10 C19 C18 157.8(8) .
C10 C11 C12 C13 -162.5(8) .
C10 C11 C12 C17 17.4(12) .
C11 C10 C19 C18 -32.5(11) .
C11 C12 C13 C14 178.5(8) .
C11 C12 C17 C16 -178.1(8) .
C11 C12 C17 C18 3.5(12) .
C12 C13 C14 C15 -0.3(15) .
C12 C17 C18 C19 -38.1(12) .
C13 C12 C17 C16 1.9(13) .
C13 C12 C17 C18 -176.5(9) .
C13 C14 C15 C16 1.4(15) .
C14 C15 C16 C17 -0.9(16) .
C15 C16 C17 C12 -0.7(15) .
C15 C16 C17 C18 177.6(10) .
C16 C17 C18 C19 143.6(9) .
C17 C12 C13 C14 -1.4(14) .
C17 C18 C19 C10 51.2(11) .
C19 C10 C11 O2 -177.9(8) .
C19 C10 C11 C12 -1.7(12) .
